data_3000313
loop_
_publ_author_name
'M\"unchhalfen, Marie'
'Schreuer, J\"urgen'
'Reuther, Christoph'
'Mehner, Erik'
'St\"ocker, Hartmut'

_publ_section_title
;
 Elastic, piezoelectric, and dielectric properties of rare-earth calcium
 oxoborates RCa4O(BO3)3 (R&#x2009;=&#x2009;Er, Y, Dy, Gd, Sm, Nd, La)
;
_journal_issue 9
_journal_name_full 'Journal of Applied Physics'
_journal_page_first 095102
_journal_paper_doi 10.1063/5.0061747
_journal_volume 130
_journal_year 2021
_chemical_formula_moiety 'Y Ca4 O (B O3 )3'
_chemical_formula_sum 'B3 Ca4 O10 Y'
_chemical_formula_weight 441.66
_chemical_name_common 'yttrium calcium oxoborate'
_space_group_crystal_system monoclinic
_space_group_IT_number 8
_space_group_name_Hall 'C -2y'
_space_group_name_H-M_alt 'C 1 m 1'
_atom_sites_solution_hydrogens .
_audit_creation_method SHELXL-2014/7
_cell_angle_alpha 90
_cell_angle_beta 101.166(3)
_cell_angle_gamma 90
_cell_formula_units_Z 2
_cell_length_a 8.0737(2)
_cell_length_b 16.0088(5)
_cell_length_c 3.52827(11)
_cell_measurement_reflns_used 3695
_cell_measurement_temperature 293(2)
_cell_measurement_theta_max 42.1860
_cell_measurement_theta_min 3.6570
_cell_volume 447.40(2)
_computing_cell_refinement 'CrysAlisPro 1.171.36.24 (Rigaku OD, 2012)'
_computing_data_collection 'CrysAlisCCD (Oxford Diffraction, 2002)'
_computing_data_reduction 'CrysAlisPro 1.171.36.24 (Rigaku OD, 2012)'
_computing_molecular_graphics 'VESTA 3 ( Momma & Izumi, 2011 )'
_computing_structure_refinement 'SHELXL-2014/7 (Sheldrick, 2014)'
_computing_structure_solution 'SHELXS-2013/1 (Sheldrick, 2013)'
_diffrn_ambient_temperature 293(2)
_diffrn_measured_fraction_theta_full 0.991
_diffrn_measured_fraction_theta_max 0.867
_diffrn_measurement_device_type 'Xcalibur with Sapphire2 CCD-area detector'
_diffrn_measurement_method '\w and \f'
_diffrn_radiation_type MoK\a
_diffrn_radiation_wavelength 0.71073
_diffrn_reflns_av_R_equivalents 0.0258
_diffrn_reflns_av_unetI/netI 0.0397
_diffrn_reflns_Laue_measured_fraction_full 0.991
_diffrn_reflns_Laue_measured_fraction_max 0.867
_diffrn_reflns_limit_h_max 15
_diffrn_reflns_limit_h_min -14
_diffrn_reflns_limit_k_max 22
_diffrn_reflns_limit_k_min -28
_diffrn_reflns_limit_l_max 6
_diffrn_reflns_limit_l_min -6
_diffrn_reflns_number 4266
_diffrn_reflns_point_group_measured_fraction_full 0.992
_diffrn_reflns_point_group_measured_fraction_max 0.756
_diffrn_reflns_theta_full 25.242
_diffrn_reflns_theta_max 42.522
_diffrn_reflns_theta_min 4.606
_exptl_absorpt_coefficient_mu 8.853
_exptl_absorpt_correction_T_max 0.352
_exptl_absorpt_correction_T_min 0.129
_exptl_absorpt_correction_type analytical
_exptl_absorpt_process_details
;
CrysAlisPro, Agilent Technologies,
Version 1.171.36.24 (release 03-12-2012 CrysAlis171 .NET)
(compiled Dec  3 2012,18:21:49)
Analytical numeric absorption correction using a multifaceted crystal
			model based on expressions derived by R.C. Clark & J.S. Reid.
(Clark, R. C. & Reid, J. S. (1995). Acta Cryst. A51, 887-897)
;
_exptl_crystal_colour colorless
_exptl_crystal_density_diffrn 3.278
_exptl_crystal_density_meas 3.271(3)
_exptl_crystal_density_method buoyancy
_exptl_crystal_F_000 428
_exptl_crystal_size_max 0.3602
_exptl_crystal_size_mid 0.3346
_exptl_crystal_size_min 0.1610
_refine_diff_density_max 0.962
_refine_diff_density_min -1.601
_refine_diff_density_rms 0.172
_refine_ls_abs_structure_details
;
 Flack x determined using 985 quotients [(I+)-(I-)]/[(I+)+(I-)]
 (Parsons, Flack and Wagner, Acta Cryst. B69 (2013) 249-259).
;
_refine_ls_abs_structure_Flack -0.035(4)
_refine_ls_extinction_coef 0.131(4)
_refine_ls_extinction_expression Fc^*^=kFc[1+0.001xFc^2^\l^3^/sin(2\q)]^-1/4^
_refine_ls_extinction_method 'SHELXL-2014/7 (Sheldrick 2014'
_refine_ls_goodness_of_fit_ref 1.062
_refine_ls_hydrogen_treatment undef
_refine_ls_matrix_type full
_refine_ls_number_parameters 91
_refine_ls_number_reflns 2500
_refine_ls_number_restraints 3
_refine_ls_restrained_S_all 1.062
_refine_ls_R_factor_all 0.0285
_refine_ls_R_factor_gt 0.0277
_refine_ls_shift/su_max 0.000
_refine_ls_shift/su_mean 0.000
_refine_ls_structure_factor_coef Fsqd
_refine_ls_weighting_details 'w=1/[\s^2^(Fo^2^)+(0.0355P)^2^] where P=(Fo^2^+2Fc^2^)/3'
_refine_ls_weighting_scheme calc
_refine_ls_wR_factor_gt 0.0653
_refine_ls_wR_factor_ref 0.0661
_reflns_Friedel_coverage 0.737
_reflns_Friedel_fraction_full 0.993
_reflns_Friedel_fraction_max 0.645
_reflns_number_gt 2444
_reflns_number_total 2500
_reflns_threshold_expression 'I > 2\s(I)'
_cod_data_source_file YCOB.cif
_cod_data_source_block YCOB
_cod_depositor_comments 'Releasing structure 3000313 into public domain as published material.'
_cod_original_sg_symbol_H-M 'C m'
_cod_database_code 3000313
_shelx_shelxl_version_number 2014/7
_shelx_space_group_comment
;
The symmetry employed for this shelxl refinement is uniquely defined
by the following loop, which should always be used as a source of
symmetry information in preference to the above space-group names.
They are only intended as comments.
;

loop_
_space_group_symop_operation_xyz
'x, y, z'
'x, -y, z'
'x+1/2, y+1/2, z'
'x+1/2, -y+1/2, z'

loop_
_atom_site_label
_atom_site_type_symbol
_atom_site_fract_x
_atom_site_fract_y
_atom_site_fract_z
_atom_site_U_iso_or_equiv
_atom_site_adp_type
_atom_site_occupancy
_atom_site_site_symmetry_order
_atom_site_calc_flag
_atom_site_refinement_flags_posn
_atom_site_refinement_flags_adp
_atom_site_refinement_flags_occupancy
_atom_site_disorder_assembly
_atom_site_disorder_group
Y-X Y 0.00039(4) 0.0000 0.00190(7) 0.00756(10) Uani 0.832(4) 2 d S T P . .
Ca-Y Ca -0.35979(6) -0.11231(3) 0.32719(12) 0.00802(12) Uani 0.9169(18) 1 d . . P . .
Ca-Z Ca 0.25683(7) 0.18104(4) -0.35075(15) 0.01134(12) Uani 1 1 d . . . . .
Ca-X Ca 0.00039(4) 0.0000 0.00190(7) 0.00756(10) Uani 0.168(4) 2 d S T P . .
Y-Y Y -0.35979(6) -0.11231(3) 0.32719(12) 0.00802(12) Uani 0.0831(18) 1 d . . P . .
O1 O -0.1737(4) 0.0000 0.4203(9) 0.0098(5) Uani 1 2 d S T P . .
O2 O 0.1982(4) 0.0000 -0.3968(10) 0.0151(6) Uani 1 2 d S T P . .
O3 O 0.0797(3) 0.14172(15) 0.0729(6) 0.0108(4) Uani 1 1 d . . . . .
O4 O -0.5333(3) -0.23065(15) 0.2737(7) 0.0140(4) Uani 1 1 d . . . . .
O5 O -0.2138(3) -0.17408(15) -0.1186(6) 0.0125(4) Uani 1 1 d . . . . .
O6 O 0.4588(3) 0.07444(15) -0.2518(6) 0.0122(4) Uani 1 1 d . . . . .
B1 B 0.3721(5) 0.0000 -0.3003(12) 0.0070(6) Uani 1 2 d S T P . .
B2 B -0.5551(4) -0.3055(2) 0.0768(9) 0.0090(5) Uani 1 1 d . . . . .

loop_
_atom_site_aniso_label
_atom_site_aniso_U_11
_atom_site_aniso_U_22
_atom_site_aniso_U_33
_atom_site_aniso_U_23
_atom_site_aniso_U_13
_atom_site_aniso_U_12
Y-X 0.00616(14) 0.0097(2) 0.00689(16) 0.000 0.00141(11) 0.000
Ca-Y 0.00713(18) 0.0084(2) 0.0083(2) 0.00009(15) 0.00101(14) -0.00018(15)
Ca-Z 0.00933(19) 0.0157(3) 0.0092(2) -0.00087(18) 0.00232(16) -0.00077(18)
Ca-X 0.00616(14) 0.0097(2) 0.00689(16) 0.000 0.00141(11) 0.000
Y-Y 0.00713(18) 0.0084(2) 0.0083(2) 0.00009(15) 0.00101(14) -0.00018(15)
O1 0.0080(10) 0.0109(13) 0.0102(11) 0.000 0.0005(9) 0.000
O2 0.0045(10) 0.027(2) 0.0133(13) 0.000 0.0015(9) 0.000
O3 0.0095(7) 0.0116(10) 0.0112(8) 0.0003(7) 0.0021(6) 0.0026(7)
O4 0.0153(9) 0.0127(10) 0.0149(10) -0.0054(7) 0.0053(7) -0.0040(8)
O5 0.0086(7) 0.0167(11) 0.0114(9) 0.0002(7) 0.0002(6) 0.0035(7)
O6 0.0122(8) 0.0102(10) 0.0136(9) 0.0000(7) 0.0012(7) -0.0032(7)
B1 0.0059(12) 0.0083(17) 0.0065(15) 0.000 0.0004(11) 0.000
B2 0.0081(10) 0.0092(13) 0.0096(11) 0.0009(9) 0.0016(9) -0.0019(9)

loop_
_atom_type_symbol
_atom_type_description
_atom_type_scat_dispersion_real
_atom_type_scat_dispersion_imag
_atom_type_scat_source
B B 0.0013 0.0007 'International Tables Vol C Tables 4.2.6.8 and 6.1.1.4'
O O 0.0106 0.0060 'International Tables Vol C Tables 4.2.6.8 and 6.1.1.4'
Ca Ca 0.2262 0.3064 'International Tables Vol C Tables 4.2.6.8 and 6.1.1.4'
Y Y -2.7962 3.5667 'International Tables Vol C Tables 4.2.6.8 and 6.1.1.4'

loop_
_geom_angle_atom_site_label_1
_geom_angle_atom_site_label_2
_geom_angle_atom_site_label_3
_geom_angle
_geom_angle_site_symmetry_1
_geom_angle_site_symmetry_3
O1 Y-X O1 103.97(12) . 1_554
O1 Y-X O2 175.86(11) . .
O1 Y-X O2 80.17(11) 1_554 .
O1 Y-X O3 97.05(5) . .
O1 Y-X O3 101.86(6) 1_554 .
O2 Y-X O3 81.95(6) . .
O1 Y-X O3 97.05(5) . 2
O1 Y-X O3 101.86(6) 1_554 2
O2 Y-X O3 81.95(5) . 2
O3 Y-X O3 148.47(10) . 2
O1 Y-X O2 79.11(11) . 1_556
O1 Y-X O2 176.92(11) 1_554 1_556
O2 Y-X O2 96.75(11) . 1_556
O3 Y-X O2 77.59(6) . 1_556
O3 Y-X O2 77.59(6) 2 1_556
O1 Y-X Ca-X 38.26(8) . 1_556
O1 Y-X Ca-X 142.23(8) 1_554 1_556
O2 Y-X Ca-X 137.59(8) . 1_556
O3 Y-X Ca-X 86.92(5) . 1_556
O3 Y-X Ca-X 86.92(5) 2 1_556
O2 Y-X Ca-X 40.85(7) 1_556 1_556
O1 Y-X Y-X 38.26(8) . 1_556
O1 Y-X Y-X 142.23(8) 1_554 1_556
O2 Y-X Y-X 137.59(8) . 1_556
O3 Y-X Y-X 86.92(5) . 1_556
O3 Y-X Y-X 86.92(5) 2 1_556
O2 Y-X Y-X 40.85(7) 1_556 1_556
Ca-X Y-X Y-X 0.0 1_556 1_556
O1 Y-X Y-X 141.74(8) . 1_554
O1 Y-X Y-X 37.77(8) 1_554 1_554
O2 Y-X Y-X 42.40(8) . 1_554
O3 Y-X Y-X 93.08(5) . 1_554
O3 Y-X Y-X 93.08(5) 2 1_554
O2 Y-X Y-X 139.15(7) 1_556 1_554
Ca-X Y-X Y-X 180.0 1_556 1_554
Y-X Y-X Y-X 180.0 1_556 1_554
O1 Y-X Ca-X 141.74(8) . 1_554
O1 Y-X Ca-X 37.77(8) 1_554 1_554
O2 Y-X Ca-X 42.40(8) . 1_554
O3 Y-X Ca-X 93.08(5) . 1_554
O3 Y-X Ca-X 93.08(5) 2 1_554
O2 Y-X Ca-X 139.15(7) 1_556 1_554
Ca-X Y-X Ca-X 180.0 1_556 1_554
Y-X Y-X Ca-X 180.0 1_556 1_554
Y-X Y-X Ca-X 0.000(11) 1_554 1_554
O1 Y-X Y-Y 34.67(4) . 2
O1 Y-X Y-Y 84.00(7) 1_554 2
O2 Y-X Y-Y 147.44(4) . 2
O3 Y-X Y-Y 73.69(5) . 2
O3 Y-X Y-Y 129.36(5) 2 2
O2 Y-X Y-Y 98.70(7) 1_556 2
Ca-X Y-X Y-Y 63.100(9) 1_556 2
Y-X Y-X Y-Y 63.100(9) 1_556 2
Y-X Y-X Y-Y 116.901(9) 1_554 2
Ca-X Y-X Y-Y 116.901(9) 1_554 2
O1 Y-X Ca-Y 34.67(4) . 2
O1 Y-X Ca-Y 84.00(7) 1_554 2
O2 Y-X Ca-Y 147.44(4) . 2
O3 Y-X Ca-Y 73.69(5) . 2
O3 Y-X Ca-Y 129.36(5) 2 2
O2 Y-X Ca-Y 98.70(7) 1_556 2
Ca-X Y-X Ca-Y 63.100(9) 1_556 2
Y-X Y-X Ca-Y 63.100(9) 1_556 2
Y-X Y-X Ca-Y 116.901(9) 1_554 2
Ca-X Y-X Ca-Y 116.901(9) 1_554 2
Y-Y Y-X Ca-Y 0.0 2 2
O5 Ca-Y O1 90.09(9) 1_556 .
O5 Ca-Y O4 85.46(9) 1_556 .
O1 Ca-Y O4 175.51(9) . .
O5 Ca-Y O6 168.33(9) 1_556 2_455
O1 Ca-Y O6 101.54(9) . 2_455
O4 Ca-Y O6 82.90(9) . 2_455
O5 Ca-Y O5 98.43(8) 1_556 .
O1 Ca-Y O5 91.47(9) . .
O4 Ca-Y O5 88.60(8) . .
O6 Ca-Y O5 80.57(7) 2_455 .
O5 Ca-Y O6 81.59(8) 1_556 2_456
O1 Ca-Y O6 100.10(9) . 2_456
O4 Ca-Y O6 79.86(8) . 2_456
O6 Ca-Y O6 97.05(8) 2_455 2_456
O5 Ca-Y O6 168.43(9) . 2_456
O5 Ca-Y B2 75.70(8) 1_556 4_545
O1 Ca-Y B2 80.81(9) . 4_545
O4 Ca-Y B2 97.48(9) . 4_545
O6 Ca-Y B2 105.05(8) 2_455 4_545
O5 Ca-Y B2 25.22(8) . 4_545
O6 Ca-Y B2 157.28(8) 2_456 4_545
O5 Ca-Y B1 99.46(9) 1_556 1_456
O1 Ca-Y B1 88.74(8) . 1_456
O4 Ca-Y B1 92.56(7) . 1_456
O6 Ca-Y B1 81.85(9) 2_455 1_456
O5 Ca-Y B1 162.11(9) . 1_456
O6 Ca-Y B1 21.20(8) 2_456 1_456
B2 Ca-Y B1 168.41(9) 4_545 1_456
O5 Ca-Y Ca-Y 41.38(6) 1_556 1_556
O1 Ca-Y Ca-Y 89.07(8) . 1_556
O4 Ca-Y Ca-Y 87.98(6) . 1_556
O6 Ca-Y Ca-Y 138.45(5) 2_455 1_556
O5 Ca-Y Ca-Y 139.81(5) . 1_556
O6 Ca-Y Ca-Y 41.40(5) 2_456 1_556
B2 Ca-Y Ca-Y 116.32(6) 4_545 1_556
B1 Ca-Y Ca-Y 58.08(7) 1_456 1_556
O5 Ca-Y Y-Y 41.38(6) 1_556 1_556
O1 Ca-Y Y-Y 89.07(8) . 1_556
O4 Ca-Y Y-Y 87.98(6) . 1_556
O6 Ca-Y Y-Y 138.45(5) 2_455 1_556
O5 Ca-Y Y-Y 139.81(5) . 1_556
O6 Ca-Y Y-Y 41.40(5) 2_456 1_556
B2 Ca-Y Y-Y 116.32(6) 4_545 1_556
B1 Ca-Y Y-Y 58.08(7) 1_456 1_556
Ca-Y Ca-Y Y-Y 0.00(2) 1_556 1_556
O5 Ca-Y Ca-Y 138.62(6) 1_556 1_554
O1 Ca-Y Ca-Y 90.93(8) . 1_554
O4 Ca-Y Ca-Y 92.02(6) . 1_554
O6 Ca-Y Ca-Y 41.55(5) 2_455 1_554
O5 Ca-Y Ca-Y 40.19(5) . 1_554
O6 Ca-Y Ca-Y 138.60(5) 2_456 1_554
B2 Ca-Y Ca-Y 63.68(6) 4_545 1_554
B1 Ca-Y Ca-Y 121.92(7) 1_456 1_554
Ca-Y Ca-Y Ca-Y 180.00(3) 1_556 1_554
Y-Y Ca-Y Ca-Y 180.0 1_556 1_554
O5 Ca-Y Y-Y 138.62(6) 1_556 1_554
O1 Ca-Y Y-Y 90.93(8) . 1_554
O4 Ca-Y Y-Y 92.02(6) . 1_554
O6 Ca-Y Y-Y 41.55(5) 2_455 1_554
O5 Ca-Y Y-Y 40.19(5) . 1_554
O6 Ca-Y Y-Y 138.60(5) 2_456 1_554
B2 Ca-Y Y-Y 63.68(6) 4_545 1_554
B1 Ca-Y Y-Y 121.92(7) 1_456 1_554
Ca-Y Ca-Y Y-Y 180.00(3) 1_556 1_554
Y-Y Ca-Y Y-Y 180.00(3) 1_556 1_554
Ca-Y Ca-Y Y-Y 0.0 1_554 1_554
O3 Ca-Z O6 103.01(8) 1_554 .
O3 Ca-Z O3 97.84(8) 1_554 .
O6 Ca-Z O3 101.69(8) . .
O3 Ca-Z O5 123.26(8) 1_554 3
O6 Ca-Z O5 128.29(8) . 3
O3 Ca-Z O5 94.15(8) . 3
O3 Ca-Z O4 89.29(8) 1_554 2_654
O6 Ca-Z O4 77.54(8) . 2_654
O3 Ca-Z O4 172.79(8) . 2_654
O5 Ca-Z O4 81.00(8) 3 2_654
O3 Ca-Z O4 176.58(8) 1_554 2_655
O6 Ca-Z O4 77.17(8) . 2_655
O3 Ca-Z O4 85.44(8) . 2_655
O5 Ca-Z O4 55.26(7) 3 2_655
O4 Ca-Z O4 87.41(8) 2_654 2_655
O3 Ca-Z B2 147.95(10) 1_554 2_655
O6 Ca-Z B2 98.67(9) . 2_655
O3 Ca-Z B2 100.58(9) . 2_655
O5 Ca-Z B2 29.68(8) 3 2_655
O4 Ca-Z B2 72.59(9) 2_654 2_655
O4 Ca-Z B2 29.46(9) 2_655 2_655
O3 Ca-Z O4 54.27(7) 1_554 3_554
O6 Ca-Z O4 157.28(7) . 3_554
O3 Ca-Z O4 83.17(7) . 3_554
O5 Ca-Z O4 72.70(7) 3 3_554
O4 Ca-Z O4 100.32(6) 2_654 3_554
O4 Ca-Z O4 125.53(5) 2_655 3_554
B2 Ca-Z O4 102.25(8) 2_655 3_554
O3 Ca-Z B2 27.77(9) 1_554 3_554
O6 Ca-Z B2 129.88(9) . 3_554
O3 Ca-Z B2 84.83(8) . 3_554
O5 Ca-Z B2 100.12(9) 3 3_554
O4 Ca-Z B2 101.21(8) 2_654 3_554
O4 Ca-Z B2 152.67(9) 2_655 3_554
B2 Ca-Z B2 129.29(5) 2_655 3_554
O4 Ca-Z B2 27.70(8) 3_554 3_554
O3 Ca-Z O2 67.71(9) 1_554 .
O6 Ca-Z O2 52.29(8) . .
O3 Ca-Z O2 70.05(9) . .
O5 Ca-Z O2 162.72(9) 3 .
O4 Ca-Z O2 114.01(9) 2_654 .
O4 Ca-Z O2 114.54(9) 2_655 .
B2 Ca-Z O2 143.71(9) 2_655 .
O4 Ca-Z O2 110.90(8) 3_554 .
B2 Ca-Z O2 85.79(9) 3_554 .
O3 Ca-Z B1 85.58(10) 1_554 .
O6 Ca-Z B1 25.68(9) . .
O3 Ca-Z B1 85.66(10) . .
O5 Ca-Z B1 150.76(9) 3 .
O4 Ca-Z B1 95.96(10) 2_654 .
O4 Ca-Z B1 95.67(9) 2_655 .
B2 Ca-Z B1 121.68(10) 2_655 .
O4 Ca-Z B1 135.96(9) 3_554 .
B2 Ca-Z B1 108.96(10) 3_554 .
O2 Ca-Z B1 26.61(10) . .
O3 Ca-Z B2 91.35(8) 1_554 3
O6 Ca-Z B2 124.85(8) . 3
O3 Ca-Z B2 23.16(8) . 3
O5 Ca-Z B2 79.17(8) 3 3
O4 Ca-Z B2 156.65(9) 2_654 3
O4 Ca-Z B2 91.32(8) 2_655 3
B2 Ca-Z B2 95.38(9) 2_655 3
O4 Ca-Z B2 61.95(7) 3_554 3
B2 Ca-Z B2 70.53(7) 3_554 3
O2 Ca-Z B2 87.68(9) . 3
B1 Ca-Z B2 107.36(10) . 3
Y-X O1 Ca-X 104.0 . 1_556
Y-X O1 Y-X 103.97(12) . 1_556
Ca-X O1 Y-X 0.0 1_556 1_556
Y-X O1 Y-Y 112.33(9) . 2
Ca-X O1 Y-Y 113.64(9) 1_556 2
Y-X O1 Y-Y 113.64(9) 1_556 2
Y-X O1 Ca-Y 112.33(9) . 2
Ca-X O1 Ca-Y 113.64(9) 1_556 2
Y-X O1 Ca-Y 113.64(9) 1_556 2
Y-Y O1 Ca-Y 0.0 2 2
Y-X O1 Ca-Y 112.33(9) . .
Ca-X O1 Ca-Y 113.64(9) 1_556 .
Y-X O1 Ca-Y 113.64(9) 1_556 .
Y-Y O1 Ca-Y 101.3 2 .
Ca-Y O1 Ca-Y 101.29(11) 2 .
B1 O2 Y-X 129.6(3) . .
B1 O2 Ca-X 133.7(3) . 1_554
Y-X O2 Ca-X 96.7 . 1_554
B1 O2 Y-X 133.7(3) . 1_554
Y-X O2 Y-X 96.75(11) . 1_554
Ca-X O2 Y-X 0.0 1_554 1_554
B1 O2 Ca-Z 80.85(6) . 2
Y-X O2 Ca-Z 95.09(6) . 2
Ca-X O2 Ca-Z 96.99(7) 1_554 2
Y-X O2 Ca-Z 96.99(7) 1_554 2
B1 O2 Ca-Z 80.85(6) . .
Y-X O2 Ca-Z 95.09(6) . .
Ca-X O2 Ca-Z 96.99(7) 1_554 .
Y-X O2 Ca-Z 96.99(7) 1_554 .
Ca-Z O2 Ca-Z 161.60(12) 2 .
B2 O3 Ca-Z 100.22(18) 3 1_556
B2 O3 Ca-Z 114.90(18) 3 .
Ca-Z O3 Ca-Z 97.84(8) 1_556 .
B2 O3 Y-X 113.09(18) 3 .
Ca-Z O3 Y-X 117.38(10) 1_556 .
Ca-Z O3 Y-X 112.15(9) . .
B2 O4 Ca-Y 139.40(19) . .
B2 O4 Ca-Z 120.97(18) . 2_456
Ca-Y O4 Ca-Z 99.10(9) . 2_456
B2 O4 Ca-Z 80.86(16) . 2_455
Ca-Y O4 Ca-Z 95.82(9) . 2_455
Ca-Z O4 Ca-Z 87.41(8) 2_456 2_455
B2 O4 Ca-Z 79.39(17) . 3_446
Ca-Y O4 Ca-Z 86.47(7) . 3_446
Ca-Z O4 Ca-Z 119.94(9) 2_456 3_446
Ca-Z O4 Ca-Z 151.93(9) 2_455 3_446
B2 O5 Y-Y 143.6(2) 4_545 1_554
B2 O5 Ca-Y 143.6(2) 4_545 1_554
Y-Y O5 Ca-Y 0.0 1_554 1_554
B2 O5 Ca-Y 107.68(18) 4_545 .
Y-Y O5 Ca-Y 98.4 1_554 .
Ca-Y O5 Ca-Y 98.43(8) 1_554 .
B2 O5 Ca-Z 87.86(18) 4_545 3_445
Y-Y O5 Ca-Z 97.01(8) 1_554 3_445
Ca-Y O5 Ca-Z 97.01(8) 1_554 3_445
Ca-Y O5 Ca-Z 126.16(10) . 3_445
B1 O6 Ca-Z 106.85(19) . .
B1 O6 Y-Y 123.2(2) . 2_655
Ca-Z O6 Y-Y 103.92(9) . 2_655
B1 O6 Ca-Y 123.2(2) . 2_655
Ca-Z O6 Ca-Y 103.92(9) . 2_655
Y-Y O6 Ca-Y 0.0 2_655 2_655
B1 O6 Ca-Y 120.5(2) . 2_654
Ca-Z O6 Ca-Y 102.62(9) . 2_654
Y-Y O6 Ca-Y 97.0 2_655 2_654
Ca-Y O6 Ca-Y 97.05(8) 2_655 2_654
B1 O6 Y-Y 120.5(2) . 2_654
Ca-Z O6 Y-Y 102.62(9) . 2_654
Y-Y O6 Y-Y 97.05(8) 2_655 2_654
Ca-Y O6 Y-Y 97.05(8) 2_655 2_654
Ca-Y O6 Y-Y 0.00(3) 2_654 2_654
O6 B1 O6 120.0(4) 2 .
O6 B1 O2 120.00(18) 2 .
O6 B1 O2 120.00(18) . .
O6 B1 Ca-Z 167.4(2) 2 .
O6 B1 Ca-Z 47.46(12) . .
O2 B1 Ca-Z 72.54(7) . .
O6 B1 Ca-Z 47.46(12) 2 2
O6 B1 Ca-Z 167.4(2) . 2
O2 B1 Ca-Z 72.54(8) . 2
Ca-Z B1 Ca-Z 145.04(15) . 2
O6 B1 Ca-Y 99.5(2) 2 2_654
O6 B1 Ca-Y 38.30(15) . 2_654
O2 B1 Ca-Y 128.38(19) . 2_654
Ca-Z B1 Ca-Y 70.85(4) . 2_654
Ca-Z B1 Ca-Y 135.90(12) 2 2_654
O6 B1 Ca-Y 38.30(15) 2 1_654
O6 B1 Ca-Y 99.5(2) . 1_654
O2 B1 Ca-Y 128.38(19) . 1_654
Ca-Z B1 Ca-Y 135.90(12) . 1_654
Ca-Z B1 Ca-Y 70.85(4) 2 1_654
Ca-Y B1 Ca-Y 66.51(8) 2_654 1_654
O5 B2 O4 118.5(3) 4_445 .
O5 B2 O3 120.7(3) 4_445 3_445
O4 B2 O3 120.9(3) . 3_445
O5 B2 Ca-Z 62.46(16) 4_445 2_455
O4 B2 Ca-Z 69.68(17) . 2_455
O3 B2 Ca-Z 141.8(2) 3_445 2_455
O5 B2 Ca-Z 158.1(2) 4_445 3_446
O4 B2 Ca-Z 72.92(16) . 3_446
O3 B2 Ca-Z 52.00(14) 3_445 3_446
Ca-Z B2 Ca-Z 137.73(13) 2_455 3_446
O5 B2 Ca-Y 47.10(14) 4_445 4_445
O4 B2 Ca-Y 105.01(18) . 4_445
O3 B2 Ca-Y 114.7(2) 3_445 4_445
Ca-Z B2 Ca-Y 94.59(9) 2_455 4_445
Ca-Z B2 Ca-Y 113.71(10) 3_446 4_445
O5 B2 Y-Y 47.10(14) 4_445 4_445
O4 B2 Y-Y 105.01(18) . 4_445
O3 B2 Y-Y 114.7(2) 3_445 4_445
Ca-Z B2 Y-Y 94.59(9) 2_455 4_445
Ca-Z B2 Y-Y 113.71(10) 3_446 4_445
Ca-Y B2 Y-Y 0.00(2) 4_445 4_445
O5 B2 Ca-X 81.76(18) 4_445 3_445
O4 B2 Ca-X 152.9(2) . 3_445
O3 B2 Ca-X 43.26(15) 3_445 3_445
Ca-Z B2 Ca-X 137.25(12) 2_455 3_445
Ca-Z B2 Ca-X 82.39(8) 3_446 3_445
Ca-Y B2 Ca-X 74.70(7) 4_445 3_445
Y-Y B2 Ca-X 74.70(7) 4_445 3_445
O5 B2 Ca-Z 119.5(2) 4_445 3_445
O4 B2 Ca-Z 105.20(17) . 3_445
O3 B2 Ca-Z 41.94(13) 3_445 3_445
Ca-Z B2 Ca-Z 101.04(9) 2_455 3_445
Ca-Z B2 Ca-Z 70.53(7) 3_446 3_445
Ca-Y B2 Ca-Z 149.26(12) 4_445 3_445
Y-Y B2 Ca-Z 149.26(12) 4_445 3_445
Ca-X B2 Ca-Z 75.86(7) 3_445 3_445

loop_
_geom_bond_atom_site_label_1
_geom_bond_atom_site_label_2
_geom_bond_distance
_geom_bond_site_symmetry_2
Y-X O1 2.227(3) .
Y-X O1 2.252(3) 1_554
Y-X O2 2.324(3) .
Y-X O3 2.358(2) .
Y-X O3 2.358(2) 2
Y-X O2 2.396(3) 1_556
Y-X Ca-X 3.52825(10) 1_556
Y-X Y-X 3.52825(10) 1_556
Y-X Y-X 3.52828(10) 1_554
Y-X Ca-X 3.52828(10) 1_554
Y-X Y-Y 3.7813(5) 2
Y-X Ca-Y 3.7813(5) 2
Ca-Y O5 2.302(2) 1_556
Ca-Y O1 2.3251(19) .
Ca-Y O4 2.342(2) .
Ca-Y O6 2.351(2) 2_455
Ca-Y O5 2.358(2) .
Ca-Y O6 2.358(2) 2_456
Ca-Y B2 3.067(3) 4_545
Ca-Y B1 3.278(3) 1_456
Ca-Y Ca-Y 3.52825(10) 1_556
Ca-Y Y-Y 3.52825(10) 1_556
Ca-Y Ca-Y 3.52828(11) 1_554
Ca-Y Y-Y 3.52828(11) 1_554
Ca-Z O3 2.335(2) 1_554
Ca-Z O6 2.339(2) .
Ca-Z O3 2.346(2) .
Ca-Z O5 2.456(2) 3
Ca-Z O4 2.475(2) 2_654
Ca-Z O4 2.629(2) 2_655
Ca-Z B2 2.768(3) 2_655
Ca-Z O4 2.835(3) 3_554
Ca-Z B2 2.916(3) 3_554
Ca-Z O2 2.9360(8) .
Ca-Z B1 3.0385(14) .
Ca-Z B2 3.184(3) 3
O1 Ca-X 2.252(3) 1_556
O1 Y-X 2.252(3) 1_556
O1 Y-Y 2.3251(19) 2
O1 Ca-Y 2.3251(19) 2
O2 B1 1.379(5) .
O2 Ca-X 2.396(3) 1_554
O2 Y-X 2.396(3) 1_554
O2 Ca-Z 2.9360(8) 2
O3 B2 1.381(4) 3
O3 Ca-Z 2.335(2) 1_556
O4 B2 1.379(4) .
O4 Ca-Z 2.475(2) 2_456
O4 Ca-Z 2.629(2) 2_455
O4 Ca-Z 2.835(3) 3_446
O5 B2 1.371(4) 4_545
O5 Y-Y 2.302(2) 1_554
O5 Ca-Y 2.302(2) 1_554
O5 Ca-Z 2.456(2) 3_445
O6 B1 1.376(3) .
O6 Y-Y 2.351(2) 2_655
O6 Ca-Y 2.351(2) 2_655
O6 Ca-Y 2.358(2) 2_654
O6 Y-Y 2.358(2) 2_654
B1 O6 1.376(3) 2
B1 Ca-Z 3.0386(14) 2
B1 Ca-Y 3.278(3) 2_654
B1 Ca-Y 3.278(3) 1_654
B2 O5 1.371(4) 4_445
B2 O3 1.380(4) 3_445
B2 Ca-Z 2.768(3) 2_455
B2 Ca-Z 2.916(3) 3_446
B2 Ca-Y 3.067(3) 4_445
B2 Y-Y 3.067(3) 4_445
B2 Ca-X 3.165(4) 3_445
B2 Ca-Z 3.184(3) 3_445
